data_4135408
loop_
_publ_author_name
'Tang, Yuan-Yuan'
'Xie, Yongfa'
'Ai, Yong'
'Liao, Wei-Qiang'
'Li, Peng-Fei'
'Nakamura, Takayoshi'
'Xiong, Ren-Gen'

_publ_section_title
;
 Organic Ferroelectric Vortex-Antivortex Domain Structure.
;
_journal_issue 52
_journal_name_full 'Journal of the American Chemical Society'
_journal_page_first 21932
_journal_page_last 21937
_journal_paper_doi 10.1021/jacs.0c11416
_journal_volume 142
_journal_year 2020
_chemical_formula_moiety 'C7 H13 F N, O4 Re'
_chemical_formula_sum 'C7 H13 F N O4 Re'
_chemical_formula_weight 380.39
_space_group_crystal_system monoclinic
_space_group_IT_number 7
_space_group_name_Hall 'P -2yac'
_space_group_name_H-M_alt 'P 1 n 1'
_atom_sites_solution_hydrogens difmap
_audit_creation_method SHELXL-2014/7
_cell_angle_alpha 90
_cell_angle_beta 90.03
_cell_angle_gamma 90
_cell_formula_units_Z 2
_cell_length_a 8.8349(2)
_cell_length_b 6.07230(10)
_cell_length_c 9.3144(2)
_cell_measurement_reflns_used 12033
_cell_measurement_temperature 293(2)
_cell_measurement_theta_max 31.6240
_cell_measurement_theta_min 3.1440
_cell_volume 499.700(18)
_computing_cell_refinement 'CrysAlisPro 1.171.39.46 (Rigaku OD, 2018)'
_computing_data_collection 'CrysAlisPro 1.171.39.46 (Rigaku OD, 2018)'
_computing_data_reduction 'CrysAlisPro 1.171.39.46 (Rigaku OD, 2018)'
_computing_molecular_graphics 'DIAMOND (Brandenburg & Putz, 2005)'
_computing_publication_material 'SHELXL-2014/7 (Sheldrick, 2014)'
_computing_structure_refinement 'SHELXL-2014/7 (Sheldrick, 2014)'
_computing_structure_solution 'SHELXL-2014/7 (Sheldrick, 2014)'
_diffrn_ambient_temperature 293(2)
_diffrn_measured_fraction_theta_full 1.000
_diffrn_measured_fraction_theta_max 1.000
_diffrn_measurement_device_type 'XtaLAB Synergy R, DW system, HyPix'
_diffrn_measurement_method 'four-circle diffractometer'
_diffrn_radiation_type MoK\a
_diffrn_radiation_wavelength 0.71073
_diffrn_reflns_av_R_equivalents 0.0997
_diffrn_reflns_av_unetI/netI 0.0456
_diffrn_reflns_Laue_measured_fraction_full 1.000
_diffrn_reflns_Laue_measured_fraction_max 1.000
_diffrn_reflns_limit_h_max 11
_diffrn_reflns_limit_h_min -11
_diffrn_reflns_limit_k_max 7
_diffrn_reflns_limit_k_min -7
_diffrn_reflns_limit_l_max 11
_diffrn_reflns_limit_l_min -11
_diffrn_reflns_number 12972
_diffrn_reflns_point_group_measured_fraction_full 1.000
_diffrn_reflns_point_group_measured_fraction_max 1.000
_diffrn_reflns_theta_full 25.242
_diffrn_reflns_theta_max 26.749
_diffrn_reflns_theta_min 3.177
_diffrn_source 'Rotating-anode X-ray tube'
_exptl_absorpt_coefficient_mu 12.163
_exptl_absorpt_correction_T_max 0.097
_exptl_absorpt_correction_T_min 0.088
_exptl_absorpt_correction_type multi-scan
_exptl_absorpt_process_details 'CrysAlisPro 1.171.39.46 (Rigaku OD, 2018)'
_exptl_crystal_colour colourless
_exptl_crystal_density_diffrn 2.528
_exptl_crystal_description block
_exptl_crystal_F_000 356
_exptl_crystal_size_max 0.210
_exptl_crystal_size_mid 0.210
_exptl_crystal_size_min 0.200
_refine_diff_density_max 0.743
_refine_diff_density_min -1.371
_refine_diff_density_rms 0.191
_refine_ls_abs_structure_details
;
 Refined as an inversion twin.
;
_refine_ls_abs_structure_Flack 0.01(4)
_refine_ls_extinction_method none
_refine_ls_goodness_of_fit_ref 1.002
_refine_ls_hydrogen_treatment constr
_refine_ls_matrix_type full
_refine_ls_number_parameters 128
_refine_ls_number_reflns 2126
_refine_ls_number_restraints 8
_refine_ls_restrained_S_all 1.010
_refine_ls_R_factor_all 0.0371
_refine_ls_R_factor_gt 0.0367
_refine_ls_shift/su_max 0.011
_refine_ls_shift/su_mean 0.003
_refine_ls_structure_factor_coef Fsqd
_refine_ls_weighting_details 'w=1/[\s^2^(Fo^2^)+(0.0653P)^2^+0.6000P] where P=(Fo^2^+2Fc^2^)/3'
_refine_ls_weighting_scheme calc
_refine_ls_wR_factor_gt 0.0940
_refine_ls_wR_factor_ref 0.0944
_reflns_Friedel_coverage 0.993
_reflns_Friedel_fraction_full 1.000
_reflns_Friedel_fraction_max 1.000
_reflns_number_gt 2069
_reflns_number_total 2126
_reflns_threshold_expression 'I > 2\s(I)'
_cod_data_source_file ja0c11416_si_005.cif
_cod_data_source_block Pn
_cod_depositor_comments 'Adding full bibliography for 4135405--4135410.cif.'
_cod_original_sg_symbol_H-M 'P n'
_cod_database_code 4135408
_shelx_shelxl_version_number 2014/7
_shelx_space_group_comment
;
The symmetry employed for this shelxl refinement is uniquely defined
by the following loop, which should always be used as a source of
symmetry information in preference to the above space-group names.
They are only intended as comments.
;
_shelx_estimated_absorpt_t_min 0.184
_shelx_estimated_absorpt_t_max 0.195

loop_
_space_group_symop_operation_xyz
'x, y, z'
'x+1/2, -y, z+1/2'

loop_
_atom_site_label
_atom_site_type_symbol
_atom_site_fract_x
_atom_site_fract_y
_atom_site_fract_z
_atom_site_U_iso_or_equiv
_atom_site_adp_type
_atom_site_occupancy
_atom_site_site_symmetry_order
_atom_site_calc_flag
_atom_site_refinement_flags_posn
_atom_site_refinement_flags_adp
_atom_site_refinement_flags_occupancy
_atom_site_disorder_assembly
_atom_site_disorder_group
Re1 Re 0.9998(4) 0.01605(4) 0.0008(3) 0.02744(10) Uani 1 1 d . U . . .
O1 O 0.8424(16) 0.0279(13) -0.1070(15) 0.055(3) Uani 1 1 d . . . . .
O2 O 1.0011(11) -0.2247(17) 0.0989(7) 0.058(3) Uani 1 1 d . . . . .
O3 O 1.0006(14) 0.2334(18) 0.1176(9) 0.072(3) Uani 1 1 d . . . . .
O4 O 1.1614(14) 0.0256(12) -0.1035(15) 0.050(3) Uani 1 1 d . . . . .
F1 F 0.9994(14) 0.5157(10) 0.7829(10) 0.050(3) Uani 1 1 d . . . . .
C1 C 0.9951(18) 0.5224(17) 0.6343(15) 0.028(3) Uani 1 1 d . . . . .
N1 N 0.9963(14) 0.5486(17) 0.3662(11) 0.032(3) Uani 1 1 d . . . . .
H1 H 0.9956 0.5569 0.2611 0.038 Uiso 1 1 d R U . . .
C3 C 0.8595(15) 0.435(3) 0.4147(13) 0.043(3) Uani 1 1 d . . . . .
H3A H 0.8548 0.2900 0.3706 0.052 Uiso 1 1 d R U . . .
H3B H 0.7709 0.5169 0.3845 0.052 Uiso 1 1 d R U . . .
C2 C 0.8584(15) 0.410(3) 0.5768(14) 0.052(4) Uani 1 1 d . . . . .
H2A H 0.7677 0.4768 0.6163 0.063 Uiso 1 1 d R U . . .
H2B H 0.8596 0.2558 0.6028 0.063 Uiso 1 1 d R U . . .
C5 C 1.1360(14) 0.433(3) 0.4140(12) 0.043(3) Uani 1 1 d . . . . .
H5A H 1.2245 0.5156 0.3847 0.052 Uiso 1 1 d R U . . .
H5B H 1.1409 0.2884 0.3695 0.052 Uiso 1 1 d R U . . .
C4 C 1.1348(15) 0.408(3) 0.5768(14) 0.051(4) Uani 1 1 d . . . . .
H4A H 1.1332 0.2536 0.6026 0.061 Uiso 1 1 d R U . . .
H4B H 1.2252 0.4742 0.6175 0.061 Uiso 1 1 d R U . . .
C7 C 1.0005(13) 0.7750(19) 0.4261(11) 0.039(3) Uani 1 1 d . . . . .
H7A H 0.9134 0.8581 0.3930 0.047 Uiso 1 1 d R U . . .
H7B H 1.0914 0.8502 0.3945 0.047 Uiso 1 1 d R U . . .
C6 C 0.9988(19) 0.760(3) 0.5900(12) 0.063(5) Uani 1 1 d . . . . .
H6A H 1.0884 0.8299 0.6291 0.076 Uiso 1 1 d R U . . .
H6B H 0.9106 0.8353 0.6276 0.076 Uiso 1 1 d R U . . .

loop_
_atom_site_aniso_label
_atom_site_aniso_U_11
_atom_site_aniso_U_22
_atom_site_aniso_U_33
_atom_site_aniso_U_23
_atom_site_aniso_U_13
_atom_site_aniso_U_12
Re1 0.02668(18) 0.03240(16) 0.02324(17) -0.0004(5) 0.00034(13) -0.0001(6)
O1 0.046(7) 0.060(6) 0.057(7) 0.005(4) -0.018(5) 0.003(4)
O2 0.080(6) 0.057(6) 0.036(4) 0.019(4) 0.000(4) 0.009(5)
O3 0.113(8) 0.056(6) 0.047(4) -0.028(4) -0.001(5) 0.000(6)
O4 0.034(6) 0.052(6) 0.064(7) 0.005(4) 0.019(5) -0.003(3)
F1 0.053(6) 0.080(7) 0.018(4) 0.002(2) 0.001(4) -0.002(3)
C1 0.026(7) 0.036(6) 0.022(6) 0.004(4) -0.001(5) 0.002(4)
N1 0.033(6) 0.039(5) 0.022(4) 0.007(4) 0.001(4) 0.006(4)
C3 0.031(6) 0.073(8) 0.025(5) -0.007(6) -0.012(5) -0.007(7)
C2 0.047(7) 0.060(8) 0.051(7) 0.002(7) -0.018(5) -0.027(7)
C5 0.034(6) 0.067(8) 0.029(5) -0.009(6) 0.016(4) 0.014(6)
C4 0.043(7) 0.057(8) 0.053(7) 0.005(7) 0.006(6) 0.022(7)
C7 0.044(6) 0.020(5) 0.053(6) 0.005(5) 0.002(5) -0.001(5)
C6 0.091(10) 0.067(10) 0.032(6) -0.015(6) -0.009(6) -0.002(9)

loop_
_atom_type_symbol
_atom_type_description
_atom_type_scat_dispersion_real
_atom_type_scat_dispersion_imag
_atom_type_scat_source
C C 0.0033 0.0016 'International Tables Vol C Tables 4.2.6.8 and 6.1.1.4'
H H 0.0000 0.0000 'International Tables Vol C Tables 4.2.6.8 and 6.1.1.4'
N N 0.0061 0.0033 'International Tables Vol C Tables 4.2.6.8 and 6.1.1.4'
O O 0.0106 0.0060 'International Tables Vol C Tables 4.2.6.8 and 6.1.1.4'
F F 0.0171 0.0103 'International Tables Vol C Tables 4.2.6.8 and 6.1.1.4'
Re Re -1.0185 7.2310 'International Tables Vol C Tables 4.2.6.8 and 6.1.1.4'

loop_
_geom_angle_atom_site_label_1
_geom_angle_atom_site_label_2
_geom_angle_atom_site_label_3
_geom_angle
_geom_angle_site_symmetry_1
_geom_angle_site_symmetry_3
_geom_angle_publ_flag
O2 Re1 O3 108.5(5) . . ?
O2 Re1 O1 110.5(5) . . ?
O3 Re1 O1 110.1(5) . . ?
O2 Re1 O4 108.7(5) . . ?
O3 Re1 O4 109.2(5) . . ?
O1 Re1 O4 109.8(7) . . ?
F1 C1 C2 111.7(12) . . ?
F1 C1 C4 108.6(12) . . ?
C2 C1 C4 109.0(12) . . ?
F1 C1 C6 107.6(10) . . ?
C2 C1 C6 111.0(12) . . ?
C4 C1 C6 108.9(12) . . ?
C7 N1 C3 110.0(10) . . ?
C7 N1 C5 107.8(10) . . ?
C3 N1 C5 111.6(10) . . ?
N1 C3 C2 111.0(10) . . ?
C1 C2 C3 108.0(11) . . ?
N1 C5 C4 109.7(10) . . ?
C1 C4 C5 108.3(11) . . ?
N1 C7 C6 108.6(12) . . ?
C1 C6 C7 109.5(13) . . ?

loop_
_geom_bond_atom_site_label_1
_geom_bond_atom_site_label_2
_geom_bond_distance
_geom_bond_site_symmetry_2
_geom_bond_publ_flag
Re1 O2 1.724(9) . ?
Re1 O3 1.710(9) . ?
Re1 O1 1.716(13) . ?
Re1 O4 1.728(12) . ?
F1 C1 1.385(17) . ?
C1 C2 1.49(2) . ?
C1 C4 1.51(2) . ?
C1 C6 1.499(19) . ?
N1 C7 1.485(15) . ?
N1 C3 1.465(18) . ?
N1 C5 1.489(18) . ?
C3 C2 1.517(18) . ?
C5 C4 1.523(18) . ?
C7 C6 1.530(12) . ?

loop_
_geom_hbond_atom_site_label_D
_geom_hbond_atom_site_label_H
_geom_hbond_atom_site_label_A
_geom_hbond_distance_DH
_geom_hbond_distance_HA
_geom_hbond_distance_DA
_geom_hbond_angle_DHA
_geom_hbond_site_symmetry_A
C7 H7B O1 0.97 2.34 3.264(18) 159.5 2_565
C7 H7A O4 0.97 2.34 3.243(17) 155.3 2_465
C5 H5B O1 0.97 2.63 3.344(17) 130.9 2
C5 H5A F1 0.97 2.61 3.450(17) 144.4 2_564
C3 H3B F1 0.97 2.59 3.422(18) 144.5 2_464
C3 H3A O4 0.97 2.58 3.301(17) 131.4 2_455
N1 H1 O3 0.98 2.38 3.004(14) 121.2 .
N1 H1 O2 0.98 2.01 2.845(13) 141.7 1_565

loop_
_geom_torsion_atom_site_label_1
_geom_torsion_atom_site_label_2
_geom_torsion_atom_site_label_3
_geom_torsion_atom_site_label_4
_geom_torsion
_geom_torsion_site_symmetry_1
_geom_torsion_site_symmetry_2
_geom_torsion_site_symmetry_3
_geom_torsion_site_symmetry_4
_geom_torsion_publ_flag
C7 N1 C3 C2 -62.4(15) . . . . ?
C5 N1 C3 C2 57.2(16) . . . . ?
F1 C1 C2 C3 177.5(11) . . . . ?
C4 C1 C2 C3 -62.6(16) . . . . ?
C6 C1 C2 C3 57.4(16) . . . . ?
N1 C3 C2 C1 2.9(17) . . . . ?
C7 N1 C5 C4 64.4(14) . . . . ?
C3 N1 C5 C4 -56.5(16) . . . . ?
F1 C1 C4 C5 -175.4(11) . . . . ?
C2 C1 C4 C5 62.7(16) . . . . ?
C6 C1 C4 C5 -58.5(16) . . . . ?
N1 C5 C4 C1 -3.1(17) . . . . ?
C3 N1 C7 C6 59.3(12) . . . . ?
C5 N1 C7 C6 -62.5(11) . . . . ?
F1 C1 C6 C7 177.8(11) . . . . ?
C2 C1 C6 C7 -59.7(15) . . . . ?
C4 C1 C6 C7 60.3(14) . . . . ?
N1 C7 C6 C1 0.6(12) . . . . ?
